data_4030789
loop_
_publ_author_name
'Bronger, W.'
'Eyck, J.'
'Kruse, K.'
'Schmitz, D.'

_publ_section_title
;
 Ternary rubidium rare-earth sulphides; synthesis and structure
;
_journal_name_full 'European Journal of Solid State and Inorganic Chemistry'
_journal_page_first 213
_journal_page_last 216
_journal_volume 33
_journal_year 1996
_chemical_formula_sum 'Rb S2 Yb'
_chemical_formula_weight 322.65
_space_group_IT_number 166
_symmetry_cell_setting trigonal
_symmetry_Int_Tables_number 166
_symmetry_space_group_name_Hall '-R 3 2"'
_symmetry_space_group_name_H-M 'R -3 m :H'
_cell_angle_alpha 90
_cell_angle_beta 90
_cell_angle_gamma 120
_cell_formula_units_Z 3
_cell_length_a 3.991(1)
_cell_length_b 3.991(1)
_cell_length_c 22.717(7)
_cell_volume 313.36(15)
_diffrn_ambient_temperature 293
_diffrn_radiation_probe x-ray
_diffrn_radiation_type MoK\a
_diffrn_radiation_wavelength 0.71073
_exptl_absorpt_coefficient_mu 34.713
_exptl_crystal_density_diffrn 5.129
_exptl_crystal_F_000 417
_refine_ls_number_parameters 8
_refine_ls_number_reflns 266
_refine_ls_R_factor_gt 0.018
_cod_data_source_file EJSSIC-1996-33-213-216-13.cif
_cod_data_source_block RbYbS2
_cod_original_cell_volume 313.4(2)
_cod_original_sg_symbol_H-M 'R -3 m'
_cod_database_code 4030789

loop_
_symmetry_equiv_pos_site_id
_symmetry_equiv_pos_as_xyz
1 x,y,z
2 -y,x-y,z
3 -x+y,-x,z
4 y,x,-z
5 -x,-x+y,-z
6 x-y,-y,-z
7 -x,-y,-z
8 y,-x+y,-z
9 x-y,x,-z
10 -y,-x,z
11 x,x-y,z
12 -x+y,y,z
13 1/3+x,2/3+y,2/3+z
14 1/3-y,2/3+x-y,2/3+z
15 1/3-x+y,2/3-x,2/3+z
16 1/3+y,2/3+x,2/3-z
17 1/3-x,2/3-x+y,2/3-z
18 1/3+x-y,2/3-y,2/3-z
19 1/3-x,2/3-y,2/3-z
20 1/3+y,2/3-x+y,2/3-z
21 1/3+x-y,2/3+x,2/3-z
22 1/3-y,2/3-x,2/3+z
23 1/3+x,2/3+x-y,2/3+z
24 1/3-x+y,2/3+y,2/3+z
25 2/3+x,1/3+y,1/3+z
26 2/3-y,1/3+x-y,1/3+z
27 2/3-x+y,1/3-x,1/3+z
28 2/3+y,1/3+x,1/3-z
29 2/3-x,1/3-x+y,1/3-z
30 2/3+x-y,1/3-y,1/3-z
31 2/3-x,1/3-y,1/3-z
32 2/3+y,1/3-x+y,1/3-z
33 2/3+x-y,1/3+x,1/3-z
34 2/3-y,1/3-x,1/3+z
35 2/3+x,1/3+x-y,1/3+z
36 2/3-x+y,1/3+y,1/3+z

loop_
_atom_site_aniso_label
_atom_site_aniso_U_11
_atom_site_aniso_U_22
_atom_site_aniso_U_33
_atom_site_aniso_U_23
_atom_site_aniso_U_13
_atom_site_aniso_U_12
Yb 0.0081(1) 0.0081(1) 0.0090(1) 0.0000 0.0000 0.0000
S 0.0102(3) 0.0102(3) 0.0100(5) 0.0000 0.0000 0.0000
Rb 0.0199(2) 0.0199(2) 0.0140(3) 0.0000 0.0000 0.0000

loop_
_atom_site_label
_atom_site_type_symbol
_atom_site_thermal_displace_type
_atom_site_fract_x
_atom_site_fract_y
_atom_site_fract_z
_atom_site_occupancy
_atom_site_U_iso_or_equiv
Yb Yb Uani 0.00000 0.00000 0.50000 1.000 0.0102(1)
S S Uani 0.00000 0.00000 0.23080(10) 1.000 0.0124(2)
Rb Rb Uani 0.00000 0.00000 0.00000 1.000 0.0224(1)

loop_
_atom_type_symbol
_atom_type_description
_atom_type_scat_dispersion_real
_atom_type_scat_dispersion_imag
_atom_type_scat_source
Rb Rb -0.9393 2.9676 ' International Tables Vol C Tables 4.2.6.8 and 6.1.1.4'
S S 0.1246 0.1234 ' International Tables Vol C Tables 4.2.6.8 and 6.1.1.4'
Yb Yb -0.3850 5.5486 ' International Tables Vol C Tables 4.2.6.8 and 6.1.1.4'

loop_
_geom_angle_atom_site_label_1
_geom_angle_atom_site_label_2
_geom_angle_atom_site_label_3
_geom_angle
_geom_angle_site_symmetry_1
_geom_angle_site_symmetry_3
_geom_angle_publ_flag
S Yb S 94.11(4) 16_445 16_545 yes
S Yb S 94.11(4) 16_445 16_555 yes
S Yb S 94.11(4) 16_545 16_555 yes
Yb S Yb 94.11(5) 13_444 13_544 yes
Yb S Yb 94.11(5) 13_444 13_554 yes
Yb S Yb 94.11(5) 13_544 13_554 yes

loop_
_geom_bond_atom_site_label_1
_geom_bond_atom_site_label_2
_geom_bond_distance
_geom_bond_site_symmetry_2
_geom_bond_publ_flag
Yb S 2.7261(15) 16_445 yes
Yb S 2.7261(15) 16_545 yes
Yb S 2.7261(15) 16_555 yes
